data_2107626
loop_
_publ_author_name
'Madsen, Solveig R.'
'Moggach, Stephen A.'
'Overgaard, Jacob'
'Brummerstedt Iversen, Bo'

_publ_section_title
;
 Anisotropic compressibility of the coordination polymer emim[Mn(btc)]
;
_journal_issue 3
_journal_name_full 'Acta Crystallographica Section B'
_journal_page_first 389
_journal_page_last 394
_journal_paper_doi 10.1107/S2052520616005515
_journal_volume 72
_journal_year 2016
_chemical_formula_moiety 'C9 H3 Mn O6, C6 H11 N2'
_chemical_formula_sum 'C15 H14 Mn N2 O6'
_chemical_formula_weight 373.22
_chemical_name_systematic
;
 ?
;
_space_group_crystal_system orthorhombic
_space_group_IT_number 61
_space_group_name_Hall '-P 2ac 2ab'
_space_group_name_H-M_alt 'P b c a'
_symmetry_space_group_name_Hall '-P 2ac 2ab'
_symmetry_space_group_name_H-M 'P b c a'
_atom_sites_solution_hydrogens geom
_atom_sites_solution_primary direct
_atom_sites_solution_secondary difmap
_audit_creation_method
;
  Olex2 1.2
  (compiled Apr 23 2013 17:59:47, GUI svn.r4466)
;
_cell_angle_alpha 90
_cell_angle_beta 90
_cell_angle_gamma 90
_cell_formula_units_Z 8
_cell_length_a 14.138(3)
_cell_length_b 11.686(3)
_cell_length_c 16.583(3)
_cell_measurement_pressure 317E4(11)
_cell_measurement_reflns_used 1640
_cell_measurement_temperature 296(2)
_cell_measurement_theta_max 21.05
_cell_measurement_theta_min 3.34
_cell_volume 2739.8(10)
_computing_cell_refinement 'Bruker SAINT'
_computing_data_collection 'Bruker APEX2'
_computing_data_reduction 'Bruker SAINT'
_computing_molecular_graphics
;
O. V. Dolomanov, L. J. Bourhis, R. J. Gildea, J. A. K. Howard and H. Puschmann,
OLEX2: a complete structure solution, refinement and analysis program.
J. Appl. Cryst. (2009). 42, 339-341.
;
_computing_publication_material
;
O. V. Dolomanov, L. J. Bourhis, R. J. Gildea, J. A. K. Howard and H. Puschmann,
OLEX2: a complete structure solution, refinement and analysis program.
J. Appl. Cryst. (2009). 42, 339-341.
;
_computing_structure_refinement
;
XL, G.M. Sheldrick, Acta Cryst.
(2008). A64, 112-122
;
_diffrn_ambient_temperature 296.15
_diffrn_measured_fraction_theta_full 0.478
_diffrn_measured_fraction_theta_max 0.799
_diffrn_measurement_device_type 'Bruker APEX-II CCD'
_diffrn_measurement_method '\f and \w scans'
_diffrn_radiation_type MoK\a
_diffrn_radiation_wavelength 0.71073
_diffrn_reflns_av_R_equivalents 0.1501
_diffrn_reflns_limit_h_max 13
_diffrn_reflns_limit_h_min -13
_diffrn_reflns_limit_k_max 10
_diffrn_reflns_limit_k_min -10
_diffrn_reflns_limit_l_max 16
_diffrn_reflns_limit_l_min -15
_diffrn_reflns_number 5500
_diffrn_reflns_theta_full 25.242
_diffrn_reflns_theta_max 21.058
_diffrn_reflns_theta_min 3.340
_exptl_absorpt_coefficient_mu 1.003
_exptl_absorpt_correction_T_max 0.7446
_exptl_absorpt_correction_T_min 0.5141
_exptl_absorpt_correction_type multi-scan
_exptl_absorpt_process_details SADABS
_exptl_crystal_colour colorless
_exptl_crystal_density_diffrn 1.810
_exptl_crystal_density_method 'not measured'
_exptl_crystal_description prismatic
_exptl_crystal_F_000 1528
_exptl_crystal_size_max 0.1
_exptl_crystal_size_mid 0.08
_exptl_crystal_size_min 0.08
_refine_diff_density_max 0.718
_refine_diff_density_min -0.730
_refine_ls_extinction_method none
_refine_ls_goodness_of_fit_ref 1.077
_refine_ls_hydrogen_treatment constr
_refine_ls_matrix_type full
_refine_ls_number_parameters 174
_refine_ls_number_reflns 1186
_refine_ls_number_restraints 334
_refine_ls_restrained_S_all 0.947
_refine_ls_R_factor_all 0.1795
_refine_ls_R_factor_gt 0.1053
_refine_ls_shift/su_max 0.000
_refine_ls_shift/su_mean 0.000
_refine_ls_structure_factor_coef Fsqd
_refine_ls_weighting_details 'w=1/[\s^2^(Fo^2^)+(0.0001P)^2^+93.7239P] where P=(Fo^2^+2Fc^2^)/3'
_refine_ls_weighting_scheme calc
_refine_ls_wR_factor_gt 0.2112
_refine_ls_wR_factor_ref 0.2482
_reflns_number_gt 678
_reflns_number_total 1186
_reflns_threshold_expression 'I > 2\s(I)'
_cod_data_source_file bm5080sup1.cif
_cod_data_source_block mn6b12s1_3.2GPa
_cod_database_code 2107626

loop_
_space_group_symop_operation_xyz
'x, y, z'
'-x+1/2, -y, z+1/2'
'-x, y+1/2, -z+1/2'
'x+1/2, -y+1/2, -z'
'-x, -y, -z'
'x-1/2, y, -z-1/2'
'x, -y-1/2, z-1/2'
'-x-1/2, y-1/2, z'

loop_
_atom_site_type_symbol
_atom_site_label
_atom_site_fract_x
_atom_site_fract_y
_atom_site_fract_z
_atom_site_U_iso_or_equiv
_atom_site_adp_type
_atom_site_calc_flag
_atom_site_occupancy
Mn Mn1 0.61063(19) 0.4686(3) 0.56065(17) 0.0316(10) Uani d 1
O O5 0.7014(8) 0.4765(12) 0.4552(7) 0.037(3) Uani d 1
O O6 0.7133(9) 0.6207(11) 0.5399(8) 0.041(3) Uani d 1
O O3 0.6048(9) 0.3093(11) 0.6414(7) 0.038(3) Uani d 1
O O2 0.5111(8) 0.5585(11) 0.6362(7) 0.031(3) Uani d 1
C C6 0.3604(12) 0.7857(16) 0.5568(13) 0.036(5) Uiso d 1
H H6 0.3675 0.7721 0.5019 0.043 Uiso calc 1
C C12 0.3475(14) 0.1996(19) 0.7578(12) 0.062(5) Uani d 1
H H12 0.3230 0.1262 0.7642 0.074 Uiso calc 1
C C10 0.3872(17) 0.186(2) 0.6084(12) 0.072(7) Uani d 1
H H10A 0.3265 0.1548 0.5945 0.109 Uiso calc 1
H H10B 0.4328 0.1250 0.6110 0.109 Uiso calc 1
H H10C 0.4063 0.2402 0.5682 0.109 Uiso calc 1
C C13 0.3546(13) 0.2785(17) 0.8173(13) 0.054(4) Uani d 1
H H13 0.3375 0.2687 0.8710 0.064 Uiso calc 1
C C14 0.4079(18) 0.4853(18) 0.8205(13) 0.078(7) Uani d 1
H H14A 0.3544 0.5352 0.8101 0.093 Uiso calc 1
H H14B 0.4638 0.5204 0.7973 0.093 Uiso calc 1
N N1 0.3812(10) 0.2429(16) 0.6873(10) 0.057(4) Uani d 1
O O1 0.5022(8) 0.3798(12) 0.4918(7) 0.033(3) Uani d 1
C C9 0.7375(15) 0.569(2) 0.4750(14) 0.052(6) Uiso d 1
C C4 0.7008(13) 0.3996(18) 0.8352(11) 0.038(6) Uiso d 1
H H4 0.7360 0.4619 0.8173 0.045 Uiso calc 1
C C8 0.6497(15) 0.368(2) 0.6928(13) 0.043(6) Uiso d 1
C C5 0.7009(12) 0.3674(16) 0.9178(10) 0.027(5) Uiso d 1
C C7 0.4761(14) 0.6280(19) 0.5856(13) 0.041(6) Uiso d 1
O O4 0.6962(9) 0.4519(12) 0.6717(7) 0.039(3) Uani d 1
C C15 0.4211(19) 0.471(3) 0.9109(13) 0.104(9) Uani d 1
H H15A 0.3857 0.4063 0.9293 0.156 Uiso calc 1
H H15B 0.3991 0.5389 0.9380 0.156 Uiso calc 1
H H15C 0.4870 0.4601 0.9226 0.156 Uiso calc 1
N N2 0.3918(11) 0.3756(15) 0.7832(11) 0.056(4) Uani d 1
C C11 0.4065(13) 0.3514(18) 0.7044(12) 0.058(5) Uani d 1
H H11 0.4309 0.4028 0.6669 0.070 Uiso calc 1
C C2 0.5934(12) 0.2430(17) 0.8059(11) 0.032(5) Uiso d 1
H H2 0.5626 0.1967 0.7686 0.039 Uiso calc 1
C C1 0.4125(11) 0.7223(16) 0.6115(10) 0.022(5) Uiso d 1
C C3 0.6472(13) 0.3360(18) 0.7822(11) 0.032(5) Uiso d 1

loop_
_atom_site_aniso_label
_atom_site_aniso_U_11
_atom_site_aniso_U_22
_atom_site_aniso_U_33
_atom_site_aniso_U_12
_atom_site_aniso_U_13
_atom_site_aniso_U_23
Mn1 0.0448(18) 0.021(2) 0.0295(18) 0.0011(14) 0.0006(14) 0.0046(16)
O5 0.057(6) 0.021(7) 0.033(5) -0.013(5) 0.008(4) -0.001(5)
O6 0.060(7) 0.025(6) 0.039(7) -0.009(5) 0.011(5) -0.003(5)
O3 0.069(7) 0.019(6) 0.026(6) 0.002(5) 0.002(5) 0.002(5)
O2 0.053(6) 0.019(7) 0.022(6) 0.002(5) -0.004(4) 0.002(5)
C12 0.056(10) 0.054(9) 0.075(9) 0.002(8) 0.004(8) 0.011(7)
C10 0.066(16) 0.072(15) 0.079(10) 0.001(12) 0.004(9) 0.001(9)
C13 0.039(10) 0.050(10) 0.072(9) 0.014(7) -0.002(7) 0.014(7)
C14 0.084(17) 0.060(11) 0.089(11) 0.002(9) 0.001(10) -0.002(8)
N1 0.044(9) 0.052(9) 0.074(8) 0.006(7) 0.001(7) 0.012(6)
O1 0.048(6) 0.020(7) 0.031(6) -0.004(4) 0.004(4) 0.001(5)
O4 0.055(6) 0.032(7) 0.030(5) -0.001(5) -0.003(4) 0.003(5)
C15 0.11(2) 0.11(2) 0.088(11) 0.016(17) -0.003(11) -0.013(10)
N2 0.042(9) 0.051(9) 0.076(8) 0.010(6) -0.005(7) 0.012(7)
C11 0.046(11) 0.052(9) 0.076(8) 0.004(7) 0.002(7) 0.013(7)

loop_
_atom_type_symbol
_atom_type_description
_atom_type_scat_dispersion_real
_atom_type_scat_dispersion_imag
_atom_type_scat_source
C C 0.0033 0.0016 'International Tables Vol C Tables 4.2.6.8 and 6.1.1.4'
H H 0.0000 0.0000 'International Tables Vol C Tables 4.2.6.8 and 6.1.1.4'
N N 0.0061 0.0033 'International Tables Vol C Tables 4.2.6.8 and 6.1.1.4'
O O 0.0106 0.0060 'International Tables Vol C Tables 4.2.6.8 and 6.1.1.4'
Mn Mn 0.3368 0.7283 'International Tables Vol C Tables 4.2.6.8 and 6.1.1.4'

loop_
_geom_angle_atom_site_label_1
_geom_angle_atom_site_label_2
_geom_angle_atom_site_label_3
_geom_angle_site_symmetry_1
_geom_angle_site_symmetry_3
_geom_angle
O5 Mn1 O6 . . 58.5(5)
O5 Mn1 O3 . . 121.7(5)
O5 Mn1 O1 . . 90.8(5)
O5 Mn1 C9 . . 28.7(6)
O5 Mn1 C8 . . 125.8(6)
O5 Mn1 O4 . . 110.5(5)
O6 Mn1 C9 . . 29.8(6)
O6 Mn1 C8 . . 110.2(6)
O3 Mn1 O6 . . 136.9(5)
O3 Mn1 C9 . . 135.8(6)
O3 Mn1 C8 . . 29.7(5)
O2 Mn1 O5 . . 146.4(5)
O2 Mn1 O6 . . 97.0(5)
O2 Mn1 O3 . . 91.9(5)
O2 Mn1 O1 . . 94.4(5)
O2 Mn1 C9 . . 123.7(7)
O2 Mn1 C8 . . 82.3(6)
O2 Mn1 O4 . . 85.2(4)
O1 Mn1 O6 . . 136.7(5)
O1 Mn1 O3 . . 83.9(5)
O1 Mn1 C9 . . 114.8(6)
O1 Mn1 C8 . . 112.6(6)
O1 Mn1 O4 . . 141.3(5)
C8 Mn1 C9 . . 122.3(7)
O4 Mn1 O6 . . 81.3(5)
O4 Mn1 O3 . . 57.5(5)
O4 Mn1 C9 . . 96.8(6)
O4 Mn1 C8 . . 28.9(5)
C9 O5 Mn1 . . 93.8(13)
C9 O6 Mn1 . . 85.9(13)
C8 O3 Mn1 . . 86.2(13)
C7 O2 Mn1 . . 100.5(12)
C5 C6 C1 3_656 . 120.9(19)
C13 C12 N1 . . 110.2(19)
C12 C13 N2 . . 106.9(19)
N2 C14 C15 . . 110(2)
C12 N1 C10 . . 128(2)
C11 N1 C12 . . 105.3(18)
C11 N1 C10 . . 126.7(19)
C7 O1 Mn1 5_666 . 112.3(12)
O5 C9 Mn1 . . 57.4(11)
O5 C9 O6 . . 122(2)
O5 C9 C5 . 2_664 121(2)
O6 C9 Mn1 . . 64.3(11)
O6 C9 C5 . 2_664 117(2)
C5 C9 Mn1 2_664 . 171.4(15)
C3 C4 C5 . . 118.2(19)
O3 C8 Mn1 . . 64.0(11)
O3 C8 C3 . . 120(2)
O4 C8 Mn1 . . 60.3(11)
O4 C8 O3 . . 121(2)
O4 C8 C3 . . 119(2)
C3 C8 Mn1 . . 160.5(15)
C6 C5 C9 3_646 2_665 121.9(18)
C6 C5 C4 3_646 . 119.0(18)
C4 C5 C9 . 2_665 118.8(18)
O2 C7 O1 . 5_666 120.5(19)
O2 C7 C1 . . 121.3(19)
O1 C7 C1 5_666 . 118.1(18)
C8 O4 Mn1 . . 90.9(13)
C13 N2 C14 . . 128(2)
C11 N2 C13 . . 106.5(18)
C11 N2 C14 . . 125.2(18)
N1 C11 N2 . . 111.0(19)
C3 C2 C1 . 3_646 116.7(18)
C6 C1 C7 . . 122.0(17)
C6 C1 C2 . 3_656 121.3(18)
C2 C1 C7 3_656 . 116.7(17)
C4 C3 C8 . . 118.2(19)
C4 C3 C2 . . 123.1(18)
C2 C3 C8 . . 118.8(18)

loop_
_geom_bond_atom_site_label_1
_geom_bond_atom_site_label_2
_geom_bond_site_symmetry_2
_geom_bond_distance
Mn1 O5 . 2.171(12)
Mn1 O6 . 2.321(13)
Mn1 O3 . 2.295(12)
Mn1 O2 . 2.158(12)
Mn1 O1 . 2.175(13)
Mn1 C9 . 2.57(2)
Mn1 C8 . 2.55(2)
Mn1 O4 . 2.212(12)
O5 C9 . 1.24(2)
O6 C9 . 1.28(2)
O3 C8 . 1.27(2)
O2 C7 . 1.27(2)
C6 C5 3_656 1.36(2)
C6 C1 . 1.38(2)
C12 C13 . 1.355(17)
C12 N1 . 1.360(17)
C10 N1 . 1.472(17)
C13 N2 . 1.373(17)
C14 C15 . 1.520(18)
C14 N2 . 1.441(17)
N1 C11 . 1.347(17)
O1 C7 5_666 1.32(2)
C9 C5 2_664 1.49(3)
C4 C5 . 1.42(2)
C4 C3 . 1.38(2)
C8 O4 . 1.23(2)
C8 C3 . 1.53(3)
C5 C6 3_646 1.36(2)
C5 C9 2_665 1.49(3)
C7 O1 5_666 1.32(2)
C7 C1 . 1.49(3)
N2 C11 . 1.354(17)
C2 C1 3_646 1.39(2)
C2 C3 . 1.38(2)
C1 C2 3_656 1.39(2)

_cod_database_fobs_code 2107626
